data_9010388
loop_
_publ_author_name
'Komatsu, K.'
'Kagi, H.'
'Marshall, W. G.'
'Kuribayashi, T.'
'Parise, J. B.'
'Kudoh, Y.'

_publ_section_title
;
 Pressure dependence of the hydrogen-bond geometry in topaz-OD from neutron
 powder diffraction
 Locality: synthetic
 Sample: 38 tons, P = 3.6 GPa
;
_journal_name_full 'American Mineralogist'
_journal_page_first 217
_journal_page_last 227
_journal_paper_doi 10.2138/am.2008.2483
_journal_volume 93
_journal_year 2008
_chemical_formula_sum 'Al2 D2 O6 Si'
_chemical_name_mineral 'Topaz (deuterated)'
_space_group_IT_number 62
_symmetry_space_group_name_Hall '-P 2c 2ab'
_symmetry_space_group_name_H-M 'P b n m'
_cell_angle_alpha 90
_cell_angle_beta 90
_cell_angle_gamma 90
_cell_length_a 4.6978
_cell_length_b 8.8786
_cell_length_c 8.3390
_cell_formula_units_Z 4
_cell_volume 347.819
_diffrn_ambient_pressure 3.6e+06
_exptl_crystal_density_diffrn 3.477
_cod_original_formula_sum 'Al2 Si O6 D2'
_cod_database_code 9010388

loop_
_symmetry_equiv_pos_as_xyz
x,y,z
x,y,1/2-z
-x,-y,1/2+z
1/2+x,1/2-y,1/2+z
1/2-x,1/2+y,1/2-z
1/2-x,1/2+y,z
1/2+x,1/2-y,-z
-x,-y,-z

loop_
_atom_site_label
_atom_site_fract_x
_atom_site_fract_y
_atom_site_fract_z
_atom_site_occupancy
_atom_site_U_iso_or_equiv
Al 0.90400 0.13410 0.09000 1.00000 0.00780
Si 0.39780 0.94120 0.25000 1.00000 0.00780
O1 0.71070 0.02790 0.25000 1.00000 0.00620
O2 0.44200 0.75730 0.25000 1.00000 0.00620
O3 0.21510 0.99300 0.08960 1.00000 0.00620
O4 0.59450 0.25400 0.06760 1.00000 0.00620
D1 0.46400 0.18460 0.12150 0.59000 0.05300
D2 0.52600 0.27800 0.17560 0.41000 0.04200

_database_code_amcsd 0004520
